data_7159040
loop_
_publ_author_name
'Shankar, Mallepalli'
'Kumara Swamy, K. C.'

_publ_section_title
;
 Ru(II)-catalysed oxidative (4 + 2) annulation of chromene and coumarin
 carboxylic acids with alkynes/propargylic alcohols: isolation of Ru(0)
 complexes.
;
_journal_issue 1
_journal_name_full 'Organic &amp; biomolecular chemistry'
_journal_page_first 195
_journal_page_last 208
_journal_paper_doi 10.1039/d2ob01890j
_journal_volume 21
_journal_year 2022
_chemical_formula_moiety 'C24 H16 O3'
_chemical_formula_sum 'C24 H16 O3'
_chemical_formula_weight 352.37
_space_group_crystal_system orthorhombic
_space_group_IT_number 33
_space_group_name_Hall 'P 2c -2n'
_space_group_name_H-M_alt 'P n a 21'
_atom_sites_solution_hydrogens geom
_audit_creation_date 2022-05-07
_audit_creation_method
;
Olex2 1.3-ac4
(compiled 2018.12.18 svn.r3554 for Rigaku Oxford Diffraction, GUI svn.r1)
;
_audit_update_record
;
2022-10-15 deposited with the CCDC.	2022-11-30 downloaded from the CCDC.
;
_cell_angle_alpha 90
_cell_angle_beta 90
_cell_angle_gamma 90
_cell_formula_units_Z 4
_cell_length_a 7.9771(3)
_cell_length_b 14.2651(6)
_cell_length_c 15.4453(7)
_cell_measurement_reflns_used 9892
_cell_measurement_temperature 293(2)
_cell_measurement_theta_max 27.40
_cell_measurement_theta_min 2.64
_cell_volume 1757.58(13)
_computing_molecular_graphics 'Olex2 (Dolomanov et al., 2009)'
_computing_publication_material 'Olex2 (Dolomanov et al., 2009)'
_computing_structure_refinement 'ShelXL (Sheldrick, 2015)'
_computing_structure_solution 'SHELXT 2014/5 (Sheldrick, 2014)'
_diffrn_ambient_temperature 293(2)
_diffrn_measured_fraction_theta_full 0.962
_diffrn_measured_fraction_theta_max 0.962
_diffrn_measurement_device_type 'Bruker APEX-II CCD'
_diffrn_measurement_method '\f and \w scans'
_diffrn_radiation_type MoK\a
_diffrn_radiation_wavelength 0.71073
_diffrn_reflns_av_R_equivalents 0.0241
_diffrn_reflns_av_unetI/netI 0.0176
_diffrn_reflns_Laue_measured_fraction_full 0.962
_diffrn_reflns_Laue_measured_fraction_max 0.962
_diffrn_reflns_limit_h_max 9
_diffrn_reflns_limit_h_min -9
_diffrn_reflns_limit_k_max 16
_diffrn_reflns_limit_k_min -16
_diffrn_reflns_limit_l_max 18
_diffrn_reflns_limit_l_min -18
_diffrn_reflns_number 14675
_diffrn_reflns_point_group_measured_fraction_full 0.959
_diffrn_reflns_point_group_measured_fraction_max 0.959
_diffrn_reflns_theta_full 24.988
_diffrn_reflns_theta_max 24.988
_diffrn_reflns_theta_min 2.637
_diffrn_standards_number 0
_exptl_absorpt_coefficient_mu 0.087
_exptl_absorpt_correction_type none
_exptl_crystal_colour 'clear whiteish white'
_exptl_crystal_colour_lustre clear
_exptl_crystal_colour_modifier whiteish
_exptl_crystal_colour_primary white
_exptl_crystal_density_diffrn 1.332
_exptl_crystal_description plate
_exptl_crystal_F_000 736
_exptl_crystal_recrystallization_method 'Re-crystallisation from solvent'
_exptl_crystal_size_max 0.2
_exptl_crystal_size_mid 0.15
_exptl_crystal_size_min 0.1
_refine_diff_density_max 0.092
_refine_diff_density_min -0.086
_refine_diff_density_rms 0.020
_refine_ls_abs_structure_details
;
 Flack x determined using 1297 quotients [(I+)-(I-)]/[(I+)+(I-)]
 (Parsons, Flack and Wagner, Acta Cryst. B69 (2013) 249-259).
;
_refine_ls_abs_structure_Flack 0.2(2)
_refine_ls_extinction_coef 0.146(15)
_refine_ls_extinction_expression Fc^*^=kFc[1+0.001xFc^2^\l^3^/sin(2\q)]^-1/4^
_refine_ls_extinction_method 'SHELXL-2018/3 (Sheldrick 2018)'
_refine_ls_goodness_of_fit_ref 1.103
_refine_ls_hydrogen_treatment constr
_refine_ls_matrix_type full
_refine_ls_number_parameters 245
_refine_ls_number_reflns 2973
_refine_ls_number_restraints 1
_refine_ls_restrained_S_all 1.102
_refine_ls_R_factor_all 0.0315
_refine_ls_R_factor_gt 0.0288
_refine_ls_shift/su_max 0.000
_refine_ls_shift/su_mean 0.000
_refine_ls_structure_factor_coef Fsqd
_refine_ls_weighting_details 'w=1/[\s^2^(Fo^2^)+(0.0328P)^2^+0.1996P] where P=(Fo^2^+2Fc^2^)/3'
_refine_ls_weighting_scheme calc
_refine_ls_wR_factor_gt 0.0727
_refine_ls_wR_factor_ref 0.0747
_reflns_Friedel_coverage 0.917
_reflns_Friedel_fraction_full 0.957
_reflns_Friedel_fraction_max 0.957
_reflns_number_gt 2815
_reflns_number_total 2973
_reflns_threshold_expression 'I > 2\s(I)'
_cod_data_source_file d2ob01890j3.cif
_cod_data_source_block Compound5aa
_cod_depositor_comments 'Adding full bibliography for 7159040--7159044.cif.'
_cod_database_code 7159040
_shelx_shelxl_version_number 2018/3
_shelx_space_group_comment
;
The symmetry employed for this shelxl refinement is uniquely defined
by the following loop, which should always be used as a source of
symmetry information in preference to the above space-group names.
They are only intended as comments.
;
_shelx_estimated_absorpt_t_max 0.991
_shelx_estimated_absorpt_t_min 0.983
_olex2_refinement_description
;
1. Fixed Uiso
 At 1.2 times of:
  All C(H) groups, All C(H,H) groups
2.a Secondary CH2 refined with riding coordinates:
 C1(H1A,H1B)
2.b Aromatic/amide H refined with riding coordinates:
 C14(H14), C18(H18), C17(H17), C24(H24), C6(H6), C16(H16), C9(H9), C15(H15),
 C8(H8), C7(H7), C23(H23), C20(H20), C22(H22), C21(H21)
;
_olex2_submission_special_instructions 'No special instructions were received'

loop_
_space_group_symop_operation_xyz
'x, y, z'
'-x, -y, z+1/2'
'x+1/2, -y+1/2, z'
'-x+1/2, y+1/2, z+1/2'

loop_
_atom_site_label
_atom_site_type_symbol
_atom_site_fract_x
_atom_site_fract_y
_atom_site_fract_z
_atom_site_U_iso_or_equiv
_atom_site_adp_type
_atom_site_occupancy
_atom_site_site_symmetry_order
_atom_site_calc_flag
_atom_site_refinement_flags_posn
_atom_site_refinement_flags_adp
_atom_site_refinement_flags_occupancy
_atom_site_disorder_assembly
_atom_site_disorder_group
O3 O 0.7687(2) 0.78072(11) 0.44625(12) 0.0613(5) Uani 1 1 d . . . . .
O1 O 0.5906(2) 0.74734(12) 0.73618(12) 0.0632(5) Uani 1 1 d . . . . .
O2 O 0.7483(3) 0.90899(12) 0.52591(15) 0.0774(6) Uani 1 1 d . . . . .
C13 C 0.7611(3) 0.52242(15) 0.49448(13) 0.0431(5) Uani 1 1 d . . . . .
C3 C 0.7440(2) 0.66884(16) 0.59102(14) 0.0436(5) Uani 1 1 d . . . . .
C4 C 0.7406(3) 0.61629(16) 0.67371(14) 0.0451(5) Uani 1 1 d . . . . .
C5 C 0.6585(3) 0.65932(16) 0.74349(16) 0.0522(5) Uani 1 1 d . . . . .
C14 C 0.8968(3) 0.47678(16) 0.45739(16) 0.0537(6) Uani 1 1 d . . . . .
H14 H 0.989592 0.511048 0.439257 0.064 Uiso 1 1 calc R . . . .
C18 C 0.6238(3) 0.46986(14) 0.52073(14) 0.0472(5) Uani 1 1 d . . . . .
H18 H 0.531171 0.499654 0.544797 0.057 Uiso 1 1 calc R . . . .
C12 C 0.7610(3) 0.62639(15) 0.50596(14) 0.0437(5) Uani 1 1 d . . . . .
C17 C 0.6239(3) 0.37371(16) 0.51132(17) 0.0584(6) Uani 1 1 d . . . . .
H17 H 0.532681 0.338847 0.530527 0.070 Uiso 1 1 calc R . . . .
C11 C 0.7696(3) 0.68467(17) 0.43609(15) 0.0494(6) Uani 1 1 d . . . . .
C19 C 0.7787(3) 0.66050(16) 0.34277(16) 0.0515(6) Uani 1 1 d . . . . .
C2 C 0.7260(3) 0.76353(16) 0.59818(16) 0.0490(5) Uani 1 1 d . . . . .
C24 C 0.6887(3) 0.58678(18) 0.30793(17) 0.0605(6) Uani 1 1 d . . . . .
H24 H 0.622900 0.549703 0.343943 0.073 Uiso 1 1 calc R . . . .
C6 C 0.6366(4) 0.6131(2) 0.82162(16) 0.0645(7) Uani 1 1 d . . . . .
H6 H 0.574429 0.640665 0.865726 0.077 Uiso 1 1 calc R . . . .
C1 C 0.6923(3) 0.80824(17) 0.68413(18) 0.0581(6) Uani 1 1 d . . . . .
H1A H 0.797495 0.820561 0.713510 0.070 Uiso 1 1 calc R . . . .
H1B H 0.635076 0.867530 0.675687 0.070 Uiso 1 1 calc R . . . .
C16 C 0.7579(4) 0.32928(18) 0.4738(2) 0.0700(8) Uani 1 1 d . . . . .
H16 H 0.756200 0.264601 0.466304 0.084 Uiso 1 1 calc R . . . .
C9 C 0.8151(3) 0.52915(16) 0.68885(16) 0.0516(6) Uani 1 1 d . . . . .
H9 H 0.876425 0.500473 0.645011 0.062 Uiso 1 1 calc R . . . .
C10 C 0.7463(3) 0.82429(17) 0.52491(17) 0.0568(6) Uani 1 1 d . . . . .
C15 C 0.8946(4) 0.38029(18) 0.4473(2) 0.0688(7) Uani 1 1 d . . . . .
H15 H 0.985882 0.349956 0.422475 0.083 Uiso 1 1 calc R . . . .
C8 C 0.7990(3) 0.4850(2) 0.76803(18) 0.0633(7) Uani 1 1 d . . . . .
H8 H 0.850240 0.427296 0.777207 0.076 Uiso 1 1 calc R . . . .
C7 C 0.7075(4) 0.5261(2) 0.83347(18) 0.0687(8) Uani 1 1 d . . . . .
H7 H 0.693497 0.494884 0.885850 0.082 Uiso 1 1 calc R . . . .
C23 C 0.6953(4) 0.5673(2) 0.21988(19) 0.0743(8) Uani 1 1 d . . . . .
H23 H 0.632725 0.517925 0.197470 0.089 Uiso 1 1 calc R . . . .
C20 C 0.8745(4) 0.7151(2) 0.28704(18) 0.0728(8) Uani 1 1 d . . . . .
H20 H 0.933619 0.766242 0.308443 0.087 Uiso 1 1 calc R . . . .
C22 C 0.7925(5) 0.6197(3) 0.1662(2) 0.0858(10) Uani 1 1 d . . . . .
H22 H 0.798317 0.605877 0.107412 0.103 Uiso 1 1 calc R . . . .
C21 C 0.8821(5) 0.6936(3) 0.2000(2) 0.0925(11) Uani 1 1 d . . . . .
H21 H 0.948884 0.729597 0.163578 0.111 Uiso 1 1 calc R . . . .

loop_
_atom_site_aniso_label
_atom_site_aniso_U_11
_atom_site_aniso_U_22
_atom_site_aniso_U_33
_atom_site_aniso_U_23
_atom_site_aniso_U_13
_atom_site_aniso_U_12
O3 0.0796(13) 0.0444(9) 0.0601(10) 0.0136(7) -0.0047(9) -0.0084(8)
O1 0.0540(9) 0.0673(10) 0.0683(10) -0.0089(9) 0.0079(8) 0.0024(8)
O2 0.1053(15) 0.0391(9) 0.0879(14) 0.0090(10) -0.0097(12) -0.0048(9)
C13 0.0486(12) 0.0429(11) 0.0379(10) 0.0072(9) -0.0018(9) 0.0009(9)
C3 0.0353(12) 0.0459(12) 0.0497(12) 0.0042(10) -0.0017(9) -0.0004(8)
C4 0.0407(11) 0.0494(12) 0.0454(12) 0.0029(9) -0.0043(9) -0.0038(9)
C5 0.0423(11) 0.0608(13) 0.0535(13) -0.0029(11) -0.0021(10) -0.0059(10)
C14 0.0490(14) 0.0558(13) 0.0563(13) 0.0067(11) 0.0021(10) 0.0028(10)
C18 0.0497(12) 0.0503(12) 0.0417(11) 0.0083(9) -0.0011(10) -0.0023(9)
C12 0.0415(11) 0.0441(11) 0.0454(12) 0.0062(9) -0.0004(9) -0.0023(8)
C17 0.0665(15) 0.0487(12) 0.0599(14) 0.0125(11) -0.0103(12) -0.0119(11)
C11 0.0506(13) 0.0439(12) 0.0538(14) 0.0077(10) -0.0026(10) -0.0058(9)
C19 0.0515(13) 0.0542(13) 0.0490(12) 0.0159(11) -0.0016(10) -0.0017(10)
C2 0.0419(12) 0.0448(12) 0.0604(13) 0.0032(10) -0.0041(10) -0.0001(9)
C24 0.0667(17) 0.0640(15) 0.0508(14) 0.0103(11) -0.0045(11) -0.0061(12)
C6 0.0612(16) 0.0877(19) 0.0446(13) -0.0036(12) 0.0006(11) -0.0143(13)
C1 0.0542(14) 0.0500(12) 0.0702(16) -0.0047(11) -0.0024(12) 0.0036(11)
C16 0.083(2) 0.0410(13) 0.087(2) -0.0001(13) -0.0135(14) 0.0014(12)
C9 0.0498(13) 0.0559(13) 0.0491(12) 0.0063(10) -0.0067(10) 0.0012(10)
C10 0.0597(15) 0.0454(13) 0.0653(16) 0.0072(12) -0.0090(12) -0.0041(10)
C15 0.0672(18) 0.0595(15) 0.0797(18) -0.0091(13) -0.0014(14) 0.0176(13)
C8 0.0668(16) 0.0674(15) 0.0557(14) 0.0172(12) -0.0170(13) -0.0026(12)
C7 0.0697(17) 0.092(2) 0.0439(13) 0.0174(14) -0.0104(12) -0.0180(14)
C23 0.091(2) 0.0763(19) 0.0560(16) 0.0045(13) -0.0160(14) 0.0039(15)
C20 0.0752(19) 0.0801(19) 0.0629(17) 0.0270(14) -0.0005(13) -0.0140(15)
C22 0.097(2) 0.115(3) 0.0459(15) 0.0150(17) -0.0016(15) 0.016(2)
C21 0.090(2) 0.124(3) 0.064(2) 0.0410(19) 0.0110(16) -0.007(2)

loop_
_atom_type_symbol
_atom_type_description
_atom_type_scat_dispersion_real
_atom_type_scat_dispersion_imag
_atom_type_scat_source
C C 0.0033 0.0016 'International Tables Vol C Tables 4.2.6.8 and 6.1.1.4'
H H 0.0000 0.0000 'International Tables Vol C Tables 4.2.6.8 and 6.1.1.4'
O O 0.0106 0.0060 'International Tables Vol C Tables 4.2.6.8 and 6.1.1.4'

loop_
_geom_angle_atom_site_label_1
_geom_angle_atom_site_label_2
_geom_angle_atom_site_label_3
_geom_angle
_geom_angle_site_symmetry_1
_geom_angle_site_symmetry_3
_geom_angle_publ_flag
C10 O3 C11 123.36(17) . . ?
C5 O1 C1 112.13(18) . . ?
C14 C13 C18 118.88(19) . . ?
C14 C13 C12 121.04(19) . . ?
C18 C13 C12 120.08(19) . . ?
C12 C3 C4 124.78(19) . . ?
C2 C3 C4 115.5(2) . . ?
C2 C3 C12 119.8(2) . . ?
C5 C4 C3 116.7(2) . . ?
C9 C4 C3 125.9(2) . . ?
C9 C4 C5 117.3(2) . . ?
O1 C5 C4 121.4(2) . . ?
O1 C5 C6 117.2(2) . . ?
C6 C5 C4 121.3(2) . . ?
C13 C14 H14 119.9 . . ?
C15 C14 C13 120.2(2) . . ?
C15 C14 H14 119.9 . . ?
C13 C18 H18 119.8 . . ?
C17 C18 C13 120.4(2) . . ?
C17 C18 H18 119.8 . . ?
C3 C12 C13 121.41(18) . . ?
C11 C12 C13 120.7(2) . . ?
C11 C12 C3 117.78(19) . . ?
C18 C17 H17 119.8 . . ?
C16 C17 C18 120.3(2) . . ?
C16 C17 H17 119.8 . . ?
O3 C11 C19 109.98(18) . . ?
C12 C11 O3 121.0(2) . . ?
C12 C11 C19 129.0(2) . . ?
C24 C19 C11 122.0(2) . . ?
C24 C19 C20 118.1(2) . . ?
C20 C19 C11 119.9(2) . . ?
C3 C2 C1 120.9(2) . . ?
C3 C2 C10 121.5(2) . . ?
C10 C2 C1 117.5(2) . . ?
C19 C24 H24 119.5 . . ?
C19 C24 C23 120.9(3) . . ?
C23 C24 H24 119.5 . . ?
C5 C6 H6 120.2 . . ?
C7 C6 C5 119.6(3) . . ?
C7 C6 H6 120.2 . . ?
O1 C1 C2 109.9(2) . . ?
O1 C1 H1A 109.7 . . ?
O1 C1 H1B 109.7 . . ?
C2 C1 H1A 109.7 . . ?
C2 C1 H1B 109.7 . . ?
H1A C1 H1B 108.2 . . ?
C17 C16 H16 120.0 . . ?
C17 C16 C15 120.0(2) . . ?
C15 C16 H16 120.0 . . ?
C4 C9 H9 119.5 . . ?
C8 C9 C4 120.9(2) . . ?
C8 C9 H9 119.5 . . ?
O3 C10 C2 116.0(2) . . ?
O2 C10 O3 117.5(2) . . ?
O2 C10 C2 126.5(3) . . ?
C14 C15 H15 119.9 . . ?
C16 C15 C14 120.2(3) . . ?
C16 C15 H15 119.9 . . ?
C9 C8 H8 119.8 . . ?
C7 C8 C9 120.3(3) . . ?
C7 C8 H8 119.8 . . ?
C6 C7 C8 120.2(2) . . ?
C6 C7 H7 119.9 . . ?
C8 C7 H7 119.9 . . ?
C24 C23 H23 119.7 . . ?
C22 C23 C24 120.6(3) . . ?
C22 C23 H23 119.7 . . ?
C19 C20 H20 119.9 . . ?
C21 C20 C19 120.2(3) . . ?
C21 C20 H20 119.9 . . ?
C23 C22 H22 120.5 . . ?
C23 C22 C21 119.1(3) . . ?
C21 C22 H22 120.5 . . ?
C20 C21 H21 119.4 . . ?
C22 C21 C20 121.1(3) . . ?
C22 C21 H21 119.4 . . ?

loop_
_geom_bond_atom_site_label_1
_geom_bond_atom_site_label_2
_geom_bond_distance
_geom_bond_site_symmetry_2
_geom_bond_publ_flag
O3 C11 1.379(3) . ?
O3 C10 1.376(3) . ?
O1 C5 1.372(3) . ?
O1 C1 1.435(3) . ?
O2 C10 1.208(3) . ?
C13 C14 1.387(3) . ?
C13 C18 1.388(3) . ?
C13 C12 1.494(3) . ?
C3 C4 1.481(3) . ?
C3 C12 1.453(3) . ?
C3 C2 1.363(3) . ?
C4 C5 1.403(3) . ?
C4 C9 1.398(3) . ?
C5 C6 1.386(4) . ?
C14 H14 0.9300 . ?
C14 C15 1.385(3) . ?
C18 H18 0.9300 . ?
C18 C17 1.379(3) . ?
C12 C11 1.364(3) . ?
C17 H17 0.9300 . ?
C17 C16 1.371(4) . ?
C11 C19 1.484(3) . ?
C19 C24 1.382(4) . ?
C19 C20 1.390(3) . ?
C2 C1 1.497(4) . ?
C2 C10 1.435(3) . ?
C24 H24 0.9300 . ?
C24 C23 1.389(4) . ?
C6 H6 0.9300 . ?
C6 C7 1.376(4) . ?
C1 H1A 0.9700 . ?
C1 H1B 0.9700 . ?
C16 H16 0.9300 . ?
C16 C15 1.373(4) . ?
C9 H9 0.9300 . ?
C9 C8 1.381(4) . ?
C15 H15 0.9300 . ?
C8 H8 0.9300 . ?
C8 C7 1.378(4) . ?
C7 H7 0.9300 . ?
C23 H23 0.9300 . ?
C23 C22 1.360(5) . ?
C20 H20 0.9300 . ?
C20 C21 1.380(4) . ?
C22 H22 0.9300 . ?
C22 C21 1.376(5) . ?
C21 H21 0.9300 . ?
